data_4130279
loop_
_publ_author_name
'Licsandru, Erol'
'Kocsis, Istvan'
'Shen, Yue-Xiao'
'Murail, Samuel'
'Legrand, Yves-Marie'
'van der Lee, Arie'
'Tsai, Daniel'
'Baaden, Marc'
'Kumar, Manish'
'Barboiu, Mihail'

_publ_section_title
;
 Salt-Excluding Artificial Water Channels Exhibiting Enhanced Dipolar
 Water and Proton Translocation.
;
_journal_issue 16
_journal_name_full 'Journal of the American Chemical Society'
_journal_page_first 5403
_journal_page_last 5409
_journal_paper_doi 10.1021/jacs.6b01811
_journal_volume 138
_journal_year 2016
_chemical_absolute_configuration unk
_chemical_formula_moiety ' 	C14 H26 N4 O, H2 O '
_chemical_formula_sum 'C14 H28 N4 O2'
_chemical_formula_weight 284.40
_space_group_IT_number 4
_space_group_name_Hall 'P 2yb'
_space_group_name_H-M_alt 'P 1 21 1'
_symmetry_cell_setting monoclinic
_symmetry_space_group_name_Hall 'P 2yb'
_symmetry_space_group_name_H-M 'P 1 21 1'
_atom_sites_solution_hydrogens difmap
_atom_sites_solution_primary iterative
_cell_angle_alpha 90
_cell_angle_beta 96.47(2)
_cell_angle_gamma 90
_cell_formula_units_Z 4
_cell_length_a 12.766(4)
_cell_length_b 4.5679(11)
_cell_length_c 28.756(7)
_cell_measurement_reflns_used 0
_cell_measurement_temperature 125
_cell_measurement_theta_max 0
_cell_measurement_theta_min 0
_cell_volume 1666.2(8)
_computing_cell_refinement 'USER DEFINED CELL REFINEMENT'
_computing_data_collection 'USER DEFINED DATA COLLECTION'
_computing_data_reduction 'USER DEFINED DATA REDUCTION'
_computing_molecular_graphics 'CAMERON (Watkin et al., 1996)'
_computing_publication_material 'CRYSTALS (Betteridge et al., 2003)'
_computing_structure_refinement 'CRYSTALS (Betteridge et al., 2003)'
_computing_structure_solution 'Superflip (Palatinus & Chapuis, 2007)'
_diffrn_ambient_temperature 125
_diffrn_measured_fraction_theta_full 0.919
_diffrn_measured_fraction_theta_max 0.854
_diffrn_measurement_device Serial
_diffrn_measurement_device_type 'CRISTAL beamline'
_diffrn_measurement_method \w/2\q
_diffrn_radiation_monochromator graphite
_diffrn_radiation_type '  synchrotron   '
_diffrn_radiation_wavelength 0.78965
_diffrn_reflns_av_R_equivalents 0.070
_diffrn_reflns_limit_h_max 17
_diffrn_reflns_limit_h_min -17
_diffrn_reflns_limit_k_max 5
_diffrn_reflns_limit_k_min -4
_diffrn_reflns_limit_l_max 38
_diffrn_reflns_limit_l_min -38
_diffrn_reflns_number 19206
_diffrn_reflns_theta_full 25.039
_diffrn_reflns_theta_max 32.946
_diffrn_reflns_theta_min 1.784
_diffrn_standards_number 0
_exptl_absorpt_coefficient_mu 0.077
_exptl_absorpt_correction_type none
_exptl_crystal_colour colourless
_exptl_crystal_density_diffrn 1.134
_exptl_crystal_density_method 'not measured'
_exptl_crystal_description prism
_exptl_crystal_F_000 624.000
_exptl_crystal_size_max 0.10
_exptl_crystal_size_mid 0.05
_exptl_crystal_size_min 0.02
_refine_diff_density_max 0.61
_refine_diff_density_min -0.49
_refine_ls_extinction_method None
_refine_ls_goodness_of_fit_ref 1.0948
_refine_ls_hydrogen_treatment constr
_refine_ls_matrix_type full
_refine_ls_number_parameters 349
_refine_ls_number_reflns 2999
_refine_ls_number_restraints 45
_refine_ls_R_factor_all 0.1260
_refine_ls_R_factor_gt 0.0922
_refine_ls_shift/su_max 0.0009405
_refine_ls_shift/su_mean 0.0000450
_refine_ls_structure_factor_coef F
_refine_ls_weighting_details
;
 Method, part 1, Chebychev polynomial, (Watkin, 1994, Prince, 1982) 
 [weight] = 1.0/[A~0~*T~0~(x)+A~1~*T~1~(x) ... +A~n-1~]*T~n-1~(x)] 
 where A~i~ are the Chebychev coefficients listed below and x= Fcalc/Fmax 
 Method = Robust Weighting (Prince, 1982) 
 W = [weight] * [1-(deltaF/6*sigmaF)^2^]^2^ 
 A~i~ are: 
 27.9 5.37 15.1 9.93 -3.07 
;
_refine_ls_weighting_scheme calc
_refine_ls_wR_factor_all 0.1509
_refine_ls_wR_factor_gt 0.1094
_refine_ls_wR_factor_ref 0.1094
_reflns_limit_h_max 17
_reflns_limit_h_min -17
_reflns_limit_k_max 5
_reflns_limit_k_min 0
_reflns_limit_l_max 38
_reflns_limit_l_min 0
_reflns_number_gt 2999
_reflns_number_total 4373
_reflns_threshold_expression I>2.0\s(I)
_oxford_diffrn_Wilson_B_factor 0.00
_oxford_diffrn_Wilson_scale 0.00
_oxford_refine_ls_r_factor_ref 0.0922
_oxford_refine_ls_scale 11.15(5)
_oxford_reflns_number_all 4373
_oxford_reflns_threshold_expression_ref I>2.0\s(I)
_cod_data_source_file ja6b01811_si_007.cif
_cod_data_source_block 1
_cod_original_cell_volume 1666.3(4)
_cod_original_sg_symbol_Hall ' P 2yb '
_cod_original_sg_symbol_H-M 'P 21 '
_cod_original_formula_sum ' 	C14 H28 N4 O2 '
_cod_database_code 4130279

loop_
_symmetry_equiv_pos_as_xyz
x,y,z
-x,y+1/2,-z

loop_
_atom_site_label
_atom_site_type_symbol
_atom_site_fract_x
_atom_site_fract_y
_atom_site_fract_z
_atom_site_U_iso_or_equiv
_atom_site_occupancy
_atom_site_adp_type
_atom_site_refinement_flags_posn
_atom_site_refinement_flags_adp
_atom_site_refinement_flags_occupancy
_atom_site_disorder_assembly
_atom_site_disorder_group
C1 C -0.1151(4) 0.5272(19) 0.0461(2) 0.0536 1.0000 Uani . . . . .
C2 C 0.0002(4) 0.6132(17) 0.05482(19) 0.0457 1.0000 Uani . . . . .
C3 C 0.0531(3) 0.5125(15) 0.10222(17) 0.0370 1.0000 Uani . . . . .
C4 C 0.1691(3) 0.6003(15) 0.11063(18) 0.0358 1.0000 Uani . . . . .
C5 C 0.2216(3) 0.5029(14) 0.15836(16) 0.0328 1.0000 Uani . . . . .
C6 C 0.3369(3) 0.5968(14) 0.16645(15) 0.0312 1.0000 Uani . . . . .
C7 C 0.3913(3) 0.5055(12) 0.21439(16) 0.0268 1.0000 Uani . . . . .
C8 C 0.5072(3) 0.6001(14) 0.22009(17) 0.0332 1.0000 Uani . . . . .
N9 N 0.3383(3) 0.6276(10) 0.25267(14) 0.0259 1.0000 Uani . . . . .
C10 C 0.2713(3) 0.4661(13) 0.27710(18) 0.0264 1.0000 Uani . . . . .
O11 O 0.2702(3) 0.1979(10) 0.27605(14) 0.0351 1.0000 Uani . . . . .
N12 N 0.2119(3) 0.6226(11) 0.30358(15) 0.0309 1.0000 Uani . . . . .
C13 C 0.1461(4) 0.4811(14) 0.3360(2) 0.0426 1.0000 Uani . U . . .
C14 C 0.0950(5) 0.6925(18) 0.3617(3) 0.0636 1.0000 Uani . U . . .
C15 C 0.0250(5) 0.564(2) 0.3944(3) 0.0365(15) 0.8017(16) Uiso . . P 1 1
N16 N 0.0598(4) 0.3785(16) 0.43124(19) 0.0386(13) 0.8017(16) Uiso . . P 1 1
C17 C -0.0221(4) 0.2978(19) 0.4505(2) 0.0327(14) 0.8017(16) Uiso . . P 1 1
N18 N -0.1086(4) 0.4199(17) 0.4290(2) 0.0374(13) 0.8017(16) Uiso . . P 1 1
C19 C -0.0807(5) 0.586(2) 0.3934(2) 0.0419(16) 0.8017(16) Uiso . . P 1 1
C20 C 0.0003(15) 0.507(5) 0.3781(6) 0.0229(18) 0.2017(16) Uiso D U P 1 2
N21 N 0.0310(12) 0.580(5) 0.4244(5) 0.0237(19) 0.2017(16) Uiso D U P 1 2
C22 C -0.0359(15) 0.457(5) 0.4530(6) 0.024(2) 0.2017(16) Uiso D U P 1 2
N23 N -0.0964(13) 0.258(5) 0.4259(5) 0.023(2) 0.2017(16) Uiso D U P 1 2
C24 C -0.0752(14) 0.294(5) 0.3801(6) 0.0232(19) 0.2017(16) Uiso D U P 1 2
C25 C 0.3838(4) 1.0323(18) 0.0458(2) 0.0542 1.0000 Uani . . . . .
C26 C 0.4994(4) 1.1162(17) 0.05484(19) 0.0467 1.0000 Uani . . . . .
C27 C 0.5508(3) 1.0186(15) 0.10219(18) 0.0366 1.0000 Uani . . . . .
C28 C 0.6669(3) 1.1039(15) 0.11070(17) 0.0363 1.0000 Uani . . . . .
C29 C 0.7202(3) 1.0036(14) 0.15829(17) 0.0330 1.0000 Uani . . . . .
C30 C 0.8350(3) 1.0968(13) 0.16680(16) 0.0291 1.0000 Uani . . . . .
C31 C 0.8901(3) 0.9990(13) 0.21425(15) 0.0284 1.0000 Uani . . . . .
C32 C 1.0066(3) 1.0850(15) 0.21991(17) 0.0359 1.0000 Uani . . . . .
N33 N 0.8379(3) 1.1245(10) 0.25203(14) 0.0286 1.0000 Uani . . . . .
C34 C 0.7813(3) 0.9638(12) 0.27881(17) 0.0255 1.0000 Uani . . . . .
O35 O 0.7781(3) 0.6928(10) 0.27803(14) 0.0404 1.0000 Uani . . . . .
N36 N 0.7273(3) 1.1220(11) 0.30769(17) 0.0393 1.0000 Uani . . . . .
C37 C 0.6698(4) 0.9901(14) 0.3426(2) 0.0415 1.0000 Uani . U . . .
C38 C 0.5574(4) 1.0876(17) 0.34135(19) 0.0274(12) 0.7983(16) Uiso . . P 1 3
C39 C 0.5046(4) 0.9732(17) 0.3825(2) 0.0270(12) 0.7983(16) Uiso . . P 1 3
N40 N 0.5303(4) 1.0543(16) 0.4271(2) 0.0358(12) 0.7983(16) Uiso . . P 1 3
C41 C 0.4708(5) 0.894(3) 0.4488(2) 0.0341(17) 0.7983(16) Uiso . . P 1 3
N42 N 0.4093(4) 0.7174(15) 0.42528(18) 0.0317(12) 0.7983(16) Uiso . . P 1 3
C43 C 0.4287(5) 0.7543(17) 0.3807(2) 0.0340(14) 0.7983(16) Uiso . . P 1 3
C44 C 0.5992(14) 1.220(5) 0.3639(7) 0.017(2) 0.1983(16) Uiso . U P 1 4
C45 C 0.5229(11) 1.081(5) 0.3975(7) 0.0160(18) 0.1983(16) Uiso D U P 1 4
N46 N 0.5594(11) 0.879(4) 0.4306(5) 0.0176(19) 0.1983(16) Uiso D U P 1 4
C47 C 0.4783(12) 0.894(7) 0.4588(6) 0.018(2) 0.1983(16) Uiso D U P 1 4
N48 N 0.3848(11) 0.940(4) 0.4304(5) 0.019(2) 0.1983(16) Uiso D U P 1 4
C49 C 0.4156(11) 1.124(4) 0.3962(6) 0.0183(19) 0.1983(16) Uiso D U P 1 4
O50 O 0.2946(3) 0.8347(13) 0.52860(15) 0.0374(9) 0.8017(16) Uiso . U P 1 1
O51 O 0.2665(3) 0.3545(14) 0.47045(16) 0.0396(9) 0.8017(16) Uiso . U P 1 1
O52 O 0.2006(13) 0.885(5) 0.4717(6) 0.0379(13) 0.2017(16) Uiso . U P 1 2
O53 O 0.2336(13) 0.391(5) 0.5283(6) 0.0381(13) 0.2017(16) Uiso . U P 1 2
H103 H -0.1435 0.5931 0.0162 0.0622 1.0000 Uiso R . . . .
H11 H -0.1524 0.6086 0.0695 0.0622 1.0000 Uiso R . . . .
H12 H -0.1209 0.3172 0.0472 0.0622 1.0000 Uiso R . . . .
H21 H 0.0055 0.8199 0.0534 0.0507 1.0000 Uiso R . . . .
H22 H 0.0369 0.5285 0.0310 0.0507 1.0000 Uiso R . . . .
H31 H 0.0162 0.5945 0.1264 0.0416 1.0000 Uiso R . . . .
H32 H 0.0486 0.3043 0.1039 0.0416 1.0000 Uiso R . . . .
H42 H 0.1729 0.8092 0.1088 0.0407 1.0000 Uiso R . . . .
H41 H 0.2054 0.5175 0.0868 0.0407 1.0000 Uiso R . . . .
H51 H 0.1845 0.5873 0.1822 0.0329 1.0000 Uiso R . . . .
H52 H 0.2180 0.2971 0.1602 0.0329 1.0000 Uiso R . . . .
H62 H 0.3399 0.8058 0.1640 0.0339 1.0000 Uiso R . . . .
H61 H 0.3736 0.5129 0.1429 0.0339 1.0000 Uiso R . . . .
H81 H 0.5413 0.5223 0.1953 0.0362 1.0000 Uiso R . . . .
H83 H 0.5411 0.5304 0.2492 0.0362 1.0000 Uiso R . . . .
H82 H 0.5118 0.8087 0.2197 0.0362 1.0000 Uiso R . . . .
H71 H 0.3890 0.2980 0.2162 0.0326 1.0000 Uiso R . . . .
H91 H 0.3317 0.8156 0.2533 0.0500 1.0000 Uiso R . . . .
H191 H -0.1246 0.7082 0.3721 0.0727 0.8017(16) Uiso R . P 1 1
H241 H -0.0966 0.2033 0.3509 0.0484 0.2017(16) Uiso R . P 1 2
H231 H -0.1426 0.1143 0.4361 0.0558 0.2017(16) Uiso R . P 1 2
H181 H -0.1785 0.3891 0.4363 0.0479 0.8017(16) Uiso R . P 1 1
H221 H -0.0327 0.4734 0.4861 0.0335 0.2017(16) Uiso R . P 1 2
H171 H -0.0212 0.1669 0.4762 0.0332 0.8017(16) Uiso R . P 1 1
H132 H 0.1897 0.3654 0.3579 0.0462 1.0000 Uiso R . . . .
H131 H 0.0949 0.3584 0.3191 0.0462 1.0000 Uiso R . . . .
H121 H 0.2301 0.8029 0.3090 0.0500 1.0000 Uiso R . . . .
H251 H 0.3556 1.1018 0.0156 0.0607 1.0000 Uiso R . . . .
H252 H 0.3444 1.1133 0.0687 0.0607 1.0000 Uiso R . . . .
H253 H 0.3773 0.8240 0.0461 0.0607 1.0000 Uiso R . . . .
H262 H 0.5044 1.3234 0.0540 0.0470 1.0000 Uiso R . . . .
H261 H 0.5373 1.0341 0.0315 0.0470 1.0000 Uiso R . . . .
H272 H 0.5142 1.1039 0.1261 0.0409 1.0000 Uiso R . . . .
H271 H 0.5449 0.8116 0.1038 0.0409 1.0000 Uiso R . . . .
H282 H 0.6720 1.3128 0.1083 0.0417 1.0000 Uiso R . . . .
H281 H 0.7028 1.0179 0.0869 0.0417 1.0000 Uiso R . . . .
H291 H 0.6843 1.0930 0.1822 0.0380 1.0000 Uiso R . . . .
H292 H 0.7155 0.7986 0.1607 0.0380 1.0000 Uiso R . . . .
H302 H 0.8391 1.3057 0.1644 0.0335 1.0000 Uiso R . . . .
H301 H 0.8702 1.0118 0.1427 0.0335 1.0000 Uiso R . . . .
H321 H 1.0399 1.0113 0.1910 0.0500 1.0000 Uiso R . . . .
H322 H 1.0108 1.2867 0.2186 0.0500 1.0000 Uiso R . . . .
H323 H 1.0484 0.9780 0.2500 0.0500 1.0000 Uiso R . . . .
H311 H 0.8858 0.7928 0.2162 0.0310 1.0000 Uiso R . . . .
H331 H 0.8341 1.3101 0.2540 0.0159 1.0000 Uiso R . . . .
H431 H 0.3987 0.6490 0.3528 0.0590 0.7983(16) Uiso R . P 1 3
H421 H 0.3654 0.6129 0.4383 0.0566 0.7983(16) Uiso R . P 1 3
H411 H 0.4737 0.9082 0.4819 0.0565 0.7983(16) Uiso R . P 1 3
H471 H 0.4772 0.7438 0.4815 0.0573 0.1983(16) Uiso R . P 1 4
H381 H 0.5589 1.2949 0.3440 0.0564 0.7983(16) Uiso R . P 1 3
H392 H 0.5612 1.3312 0.3397 0.0600 0.1983(16) Uiso R . P 1 4
H391 H 0.6457 1.3450 0.3829 0.0600 0.1983(16) Uiso R . P 1 4
H382 H 0.5187 1.0335 0.3125 0.0564 0.7983(16) Uiso R . P 1 3
H371 H 0.7063 1.0303 0.3726 0.0524 0.7983(16) Uiso R . P 1 3
H374 H 0.7169 0.9019 0.3665 0.0524 0.1983(16) Uiso R . P 1 4
H373 H 0.6673 0.7846 0.3376 0.0524 0.7983(16) Uiso R . P 1 3
H372 H 0.6224 0.8463 0.3286 0.0524 0.1983(16) Uiso R . P 1 4
H361 H 0.7212 1.3063 0.3034 0.0500 1.0000 Uiso R . . . .
H501 H 0.2863 0.9874 0.5117 0.0443 0.8017(16) Uiso R . P 1 1
H502 H 0.3483 0.7485 0.5424 0.0443 0.8017(16) Uiso R . P 1 1
H511 H 0.2028 0.3613 0.4582 0.0442 0.8017(16) Uiso R . P 1 1
H512 H 0.2752 0.5031 0.4883 0.0442 0.8017(16) Uiso R . P 1 1
H521 H 0.2112 1.0346 0.4893 0.0643 0.2017(16) Uiso R . P 1 2
H522 H 0.1474 0.7967 0.4578 0.0643 0.2017(16) Uiso R . P 1 2
H531 H 0.2230 0.5406 0.5107 0.0824 0.2017(16) Uiso R . P 1 2
H532 H 0.2967 0.3982 0.5413 0.0824 0.2017(16) Uiso R . P 1 2
H491 H 0.3721 1.2384 0.3742 0.0210 0.1983(16) Uiso R . P 1 4
H481 H 0.3152 0.9168 0.4385 0.0157 0.1983(16) Uiso R . P 1 4
H141 H 0.1470 0.8071 0.3796 0.0760 0.8017(16) Uiso R . P 1 1
H142 H 0.0533 0.8149 0.3403 0.0760 0.8017(16) Uiso R . P 1 1
H143 H 0.1402 0.7651 0.3876 0.0760 0.2017(16) Uiso R . P 1 2
H144 H 0.0684 0.8514 0.3426 0.0760 0.2017(16) Uiso R . P 1 2

loop_
_atom_site_aniso_label
_atom_site_aniso_U_11
_atom_site_aniso_U_22
_atom_site_aniso_U_33
_atom_site_aniso_U_23
_atom_site_aniso_U_13
_atom_site_aniso_U_12
C1 0.027(2) 0.075(5) 0.057(4) -0.005(4) -0.004(2) -0.002(3)
C2 0.036(2) 0.056(4) 0.044(3) 0.000(3) -0.002(2) -0.003(3)
C3 0.0236(19) 0.048(4) 0.040(3) -0.001(3) 0.0035(19) 0.004(2)
C4 0.0261(19) 0.036(3) 0.045(3) -0.002(3) 0.0057(19) -0.003(2)
C5 0.0235(18) 0.036(3) 0.038(3) -0.003(2) 0.0024(18) -0.008(2)
C6 0.0235(18) 0.039(3) 0.031(2) 0.000(3) 0.0059(17) -0.003(2)
C7 0.0215(17) 0.022(3) 0.038(3) -0.002(2) 0.0116(17) 0.0048(18)
C8 0.0188(17) 0.040(3) 0.042(3) -0.003(3) 0.0083(17) 0.002(2)
N9 0.0196(15) 0.021(3) 0.039(2) -0.0013(19) 0.0117(15) -0.0007(15)
C10 0.026(2) 0.020(4) 0.034(3) 0.003(2) 0.0083(19) 0.006(2)
O11 0.0390(18) 0.015(2) 0.054(2) 0.0042(18) 0.0204(16) 0.0011(15)
N12 0.0236(16) 0.022(3) 0.050(3) 0.002(2) 0.0149(16) 0.0025(16)
C13 0.041(3) 0.027(4) 0.065(4) 0.003(3) 0.031(3) -0.001(2)
C14 0.045(3) 0.046(4) 0.111(5) 0.027(4) 0.056(4) 0.011(3)
C25 0.038(3) 0.067(5) 0.055(4) -0.004(4) -0.004(2) 0.003(3)
C26 0.035(2) 0.060(4) 0.044(3) 0.003(3) -0.002(2) -0.003(3)
C27 0.0207(18) 0.042(4) 0.046(3) -0.003(3) 0.0030(19) -0.002(2)
C28 0.0243(18) 0.051(4) 0.034(3) 0.001(3) 0.0042(17) 0.000(2)
C29 0.0210(18) 0.034(3) 0.045(3) 0.002(2) 0.0053(18) 0.0010(19)
C30 0.0220(18) 0.031(3) 0.036(3) -0.002(2) 0.0087(17) 0.001(2)
C31 0.0225(18) 0.033(3) 0.031(2) 0.000(2) 0.0079(17) 0.001(2)
C32 0.0254(19) 0.044(3) 0.038(3) 0.002(3) 0.0021(18) 0.001(2)
N33 0.0375(19) 0.013(3) 0.037(2) -0.0032(19) 0.0133(17) -0.0010(17)
C34 0.0217(19) 0.023(3) 0.034(3) -0.002(2) 0.0100(17) -0.0060(19)
O35 0.051(2) 0.023(3) 0.052(2) -0.0022(19) 0.0256(18) -0.0062(18)
N36 0.046(2) 0.018(3) 0.060(3) -0.003(2) 0.034(2) -0.008(2)
C37 0.032(2) 0.029(3) 0.070(4) 0.001(3) 0.034(2) 0.001(2)

loop_
_atom_type_symbol
_atom_type_scat_dispersion_real
_atom_type_scat_dispersion_imag
_atom_type_scat_Cromer_Mann_a1
_atom_type_scat_Cromer_Mann_b1
_atom_type_scat_Cromer_Mann_a2
_atom_type_scat_Cromer_Mann_b2
_atom_type_scat_Cromer_Mann_a3
_atom_type_scat_Cromer_Mann_b3
_atom_type_scat_Cromer_Mann_a4
_atom_type_scat_Cromer_Mann_b4
_atom_type_scat_Cromer_Mann_c
_atom_type_scat_source
C 0.0033 0.0016 2.3100 20.8439 1.0200 10.2075 1.5886 0.5687 0.8650 51.6512 0.2156 'International Tables Vol C 4.2.6.8 and 6.1.1.4'
H 0.0000 0.0000 0.4930 10.5109 0.3229 26.1257 0.1402 3.1424 0.0408 57.7998 0.0030 'International Tables Vol C 4.2.6.8 and 6.1.1.4'
N 0.0061 0.0033 12.2126 0.0057 3.1322 9.8933 2.0125 28.9975 1.1663 0.5826 -11.5290 'International Tables Vol C 4.2.6.8 and 6.1.1.4'
O 0.0106 0.0060 3.0485 13.2771 2.2868 5.7011 1.5463 0.3239 0.8670 32.9089 0.2508 'International Tables Vol C 4.2.6.8 and 6.1.1.4'

loop_
_geom_angle_atom_site_label_1
_geom_angle_atom_site_label_2
_geom_angle_atom_site_label_3
_geom_angle
_geom_angle_publ_flag
C2 C1 H103 109.5 no
C2 C1 H11 109.8 no
H103 C1 H11 110.6 no
C2 C1 H12 109.3 no
H103 C1 H12 108.8 no
H11 C1 H12 108.9 no
C1 C2 C3 113.2(5) yes
C1 C2 H21 108.9 no
C3 C2 H21 108.2 no
C1 C2 H22 108.9 no
C3 C2 H22 108.3 no
H21 C2 H22 109.2 no
C2 C3 C4 112.8(4) yes
C2 C3 H31 109.1 no
C4 C3 H31 109.2 no
C2 C3 H32 108.9 no
C4 C3 H32 108.4 no
H31 C3 H32 108.3 no
C3 C4 C5 112.7(4) yes
C3 C4 H42 107.9 no
C5 C4 H42 108.7 no
C3 C4 H41 109.0 no
C5 C4 H41 109.4 no
H42 C4 H41 109.0 no
C4 C5 C6 112.0(4) yes
C4 C5 H51 109.0 no
C6 C5 H51 108.9 no
C4 C5 H52 108.8 no
C6 C5 H52 108.8 no
H51 C5 H52 109.3 no
C5 C6 C7 113.1(4) yes
C5 C6 H62 108.3 no
C7 C6 H62 108.6 no
C5 C6 H61 108.9 no
C7 C6 H61 108.9 no
H62 C6 H61 109.0 no
C6 C7 C8 110.7(4) yes
C6 C7 N9 111.8(4) yes
C8 C7 N9 109.5(4) yes
C6 C7 H71 107.9 no
C8 C7 H71 108.1 no
N9 C7 H71 108.6 no
C7 C8 H81 109.5 no
C7 C8 H83 109.7 no
H81 C8 H83 109.7 no
C7 C8 H82 109.9 no
H81 C8 H82 109.3 no
H83 C8 H82 108.8 no
C7 N9 C10 122.9(4) yes
C7 N9 H91 116.6 no
C10 N9 H91 117.0 no
N9 C10 O11 121.9(5) yes
N9 C10 N12 115.3(5) yes
O11 C10 N12 122.8(5) yes
C10 N12 C13 121.7(5) yes
C10 N12 H121 116.8 no
C13 N12 H121 117.8 no
N12 C13 C14 111.1(5) yes
N12 C13 H132 109.2 no
C14 C13 H132 107.7 no
N12 C13 H131 110.0 no
C14 C13 H131 109.7 no
H132 C13 H131 109.2 no
C13 C14 C15 113.9(6) yes
C13 C14 H141 108.9 no
C15 C14 H141 107.8 no
C13 C14 H142 108.7 no
C15 C14 H142 108.0 no
H141 C14 H142 109.5 no
C13 C14 C20 101.6(9) yes
C13 C14 H143 111.8 no
C20 C14 H143 111.7 no
C13 C14 H144 112.0 no
C20 C14 H144 110.3 no
H143 C14 H144 109.4 no
C14 C15 N16 124.0(6) yes
C14 C15 C19 128.9(7) yes
N16 C15 C19 107.0(6) yes
C15 N16 C17 107.2(5) yes
N16 C17 N18 110.6(6) yes
N16 C17 H171 125.0 no
N18 C17 H171 124.4 no
C17 N18 C19 108.1(5) yes
C17 N18 H181 126.0 no
C19 N18 H181 125.8 no
N18 C19 C15 107.0(7) yes
N18 C19 H191 128.6 no
C15 C19 H191 124.3 no
C14 C20 N21 90.8(12) yes
C14 C20 C24 161.7(16) yes
N21 C20 C24 104.7(16) yes
C20 N21 C22 110.4(16) yes
N21 C22 N23 106.1(16) yes
N21 C22 H221 127.4 no
N23 C22 H221 125.4 no
C22 N23 C24 107.7(16) yes
C22 N23 H231 127.5 no
C24 N23 H231 124.7 no
N23 C24 C20 109.8(16) yes
N23 C24 H241 136.3 no
C20 C24 H241 113.8 no
C26 C25 H251 109.3 no
C26 C25 H252 111.3 no
H251 C25 H252 109.1 no
C26 C25 H253 109.5 no
H251 C25 H253 108.5 no
H252 C25 H253 109.2 no
C25 C26 C27 113.3(5) yes
C25 C26 H262 108.3 no
C27 C26 H262 107.0 no
C25 C26 H261 110.0 no
C27 C26 H261 108.5 no
H262 C26 H261 109.6 no
C26 C27 C28 112.6(4) yes
C26 C27 H272 109.3 no
C28 C27 H272 108.9 no
C26 C27 H271 108.0 no
C28 C27 H271 109.1 no
H272 C27 H271 108.8 no
C27 C28 C29 113.2(4) yes
C27 C28 H282 108.3 no
C29 C28 H282 109.6 no
C27 C28 H281 108.5 no
C29 C28 H281 108.7 no
H282 C28 H281 108.5 no
C28 C29 C30 112.6(4) yes
C28 C29 H291 108.4 no
C30 C29 H291 107.1 no
C28 C29 H292 109.8 no
C30 C29 H292 109.5 no
H291 C29 H292 109.3 no
C29 C30 C31 113.6(4) yes
C29 C30 H302 109.1 no
C31 C30 H302 109.4 no
C29 C30 H301 107.2 no
C31 C30 H301 108.9 no
H302 C30 H301 108.6 no
C30 C31 C32 111.3(4) yes
C30 C31 N33 110.4(4) yes
C32 C31 N33 109.9(4) yes
C30 C31 H311 108.6 no
C32 C31 H311 108.2 no
N33 C31 H311 108.4 no
C31 C32 H321 108.3 no
C31 C32 H322 108.2 no
H321 C32 H322 105.2 no
C31 C32 H323 110.8 no
H321 C32 H323 106.6 no
H322 C32 H323 117.2 no
C31 N33 C34 122.5(5) yes
C31 N33 H331 118.5 no
C34 N33 H331 118.1 no
N33 C34 O35 124.0(5) yes
N33 C34 N36 114.1(5) yes
O35 C34 N36 121.9(5) yes
C34 N36 C37 122.8(5) yes
C34 N36 H361 118.9 no
C37 N36 H361 117.9 no
N36 C37 C38 114.8(5) yes
N36 C37 H371 108.3 no
C38 C37 H371 109.7 no
N36 C37 H373 108.5 no
C38 C37 H373 105.9 no
H371 C37 H373 109.5 no
N36 C37 C44 110.8(9) yes
N36 C37 H374 110.4 no
C44 C37 H374 110.6 no
N36 C37 H372 110.0 no
C44 C37 H372 105.3 no
H374 C37 H372 109.5 no
C37 C38 C39 112.7(5) yes
C37 C38 H381 106.4 no
C39 C38 H381 106.7 no
C37 C38 H382 110.3 no
C39 C38 H382 111.1 no
H381 C38 H382 109.5 no
C38 C39 N40 124.6(6) yes
C38 C39 C43 126.1(6) yes
N40 C39 C43 109.1(6) yes
C39 N40 C41 102.4(6) yes
N40 C41 N42 118.3(6) yes
N40 C41 H411 119.6 no
N42 C41 H411 122.0 no
C41 N42 C43 105.0(6) yes
C41 N42 H421 121.3 no
C43 N42 H421 133.6 no
C39 C43 N42 105.0(6) yes
C39 C43 H431 126.3 no
N42 C43 H431 128.7 no
C37 C44 C45 113.3(17) yes
C37 C44 H392 110.1 no
C45 C44 H392 111.3 no
C37 C44 H391 106.2 no
C45 C44 H391 106.1 no
H392 C44 H391 109.5 no
C44 C45 N46 120.7(13) yes
C44 C45 C49 127.2(14) yes
N46 C45 C49 112.0(14) yes
C45 N46 C47 98.8(16) yes
N46 C47 N48 108.3(15) yes
N46 C47 H471 115.8 no
N48 C47 H471 115.9 no
C47 N48 C49 102.5(16) yes
C47 N48 H481 127.3 no
C49 N48 H481 126.2 no
N48 C49 C45 104.7(14) yes
N48 C49 H491 128.1 no
C45 C49 H491 126.9 no
H501 O50 H502 133.6 no
H511 O51 H512 106.0 no
H521 O52 H522 136.5 no
H531 O53 H532 108.2 no

loop_
_geom_bond_atom_site_label_1
_geom_bond_atom_site_label_2
_geom_bond_distance
_geom_bond_publ_flag
C1 C2 1.516(7) yes
C1 H103 0.944 no
C1 H11 0.944 no
C1 H12 0.963 no
C2 C3 1.523(7) yes
C2 H21 0.948 no
C2 H22 0.954 no
C3 C4 1.527(6) yes
C3 H31 0.958 no
C3 H32 0.954 no
C4 C5 1.524(7) yes
C4 H42 0.957 no
C4 H41 0.948 no
C5 C6 1.527(6) yes
C5 H51 0.958 no
C5 H52 0.943 no
C6 C7 1.530(6) yes
C6 H62 0.958 no
C6 H61 0.947 no
C7 C8 1.533(6) yes
C7 N9 1.466(6) yes
C7 H71 0.950 no
C8 H81 0.946 no
C8 H83 0.952 no
C8 H82 0.955 no
N9 C10 1.380(6) yes
N9 H91 0.863 no
C10 O11 1.226(7) yes
C10 N12 1.341(6) yes
N12 C13 1.473(6) yes
N12 H121 0.865 no
C13 C14 1.419(9) yes
C13 H132 0.952 no
C13 H131 0.952 no
C14 C15 1.488(8) yes
C14 H141 0.951 no
C14 H142 0.949 no
C14 C20 1.591(18) yes
C14 H143 0.950 no
C14 H144 0.950 no
C15 N16 1.391(10) yes
C15 C19 1.351(9) yes
N16 C17 1.292(8) yes
C17 N18 1.326(8) yes
C17 H171 0.950 no
N18 C19 1.353(10) yes
N18 H181 0.950 no
C19 H191 0.962 no
C20 N21 1.386(9) yes
C20 C24 1.374(10) yes
N21 C22 1.373(9) yes
C22 N23 1.376(10) yes
C22 H221 0.950 no
N23 C24 1.383(9) yes
N23 H231 0.951 no
C24 H241 0.950 no
C25 C26 1.519(7) yes
C25 H251 0.956 no
C25 H252 0.948 no
C25 H253 0.955 no
C26 C27 1.511(7) yes
C26 H262 0.949 no
C26 H261 0.948 no
C27 C28 1.526(6) yes
C27 H272 0.957 no
C27 H271 0.950 no
C28 C29 1.528(7) yes
C28 H282 0.960 no
C28 H281 0.951 no
C29 C30 1.519(6) yes
C29 H291 0.960 no
C29 H292 0.941 no
C30 C31 1.530(6) yes
C30 H302 0.959 no
C30 H301 0.951 no
C31 C32 1.529(6) yes
C31 N33 1.454(6) yes
C31 H311 0.945 no
C32 H321 1.032 no
C32 H322 0.924 no
C32 H323 1.080 no
N33 C34 1.334(6) yes
N33 H331 0.852 no
C34 O35 1.239(7) yes
C34 N36 1.348(6) yes
N36 C37 1.442(6) yes
N36 H361 0.853 no
C37 C38 1.499(7) yes
C37 H371 0.950 no
C37 H373 0.950 no
C37 C44 1.55(2) yes
C37 H374 0.950 no
C37 H372 0.951 no
C38 C39 1.518(8) yes
C38 H381 0.950 no
C38 H382 0.950 no
C39 N40 1.340(8) yes
C39 C43 1.390(9) yes
N40 C41 1.270(10) yes
C41 N42 1.266(10) yes
C41 H411 0.950 no
N42 C43 1.342(8) yes
N42 H421 0.854 no
C43 H431 0.976 no
C44 C45 1.58(2) yes
C44 H392 0.950 no
C44 H391 0.951 no
C45 N46 1.370(9) yes
C45 C49 1.381(9) yes
N46 C47 1.386(9) yes
C47 N48 1.384(10) yes
C47 H471 0.950 no
N48 C49 1.383(9) yes
N48 H481 0.950 no
C49 H491 0.949 no
O50 H501 0.850 no
O50 H502 0.849 no
O51 H511 0.850 no
O51 H512 0.850 no
O52 H521 0.850 no
O52 H522 0.851 no
O53 H531 0.850 no
O53 H532 0.850 no

loop_
_geom_hbond_atom_site_label_D
_geom_hbond_atom_site_label_H
_geom_hbond_atom_site_label_A
_geom_hbond_site_symmetry_A
_geom_hbond_angle_DHA
_geom_hbond_distance_DH
_geom_hbond_distance_HA
_geom_hbond_distance_DA
_geom_hbond_publ_flag
N9 H91 O11 1_565 153.50(14) 0.863 2.052 2.850(12) yes
C24 H241 N36 1_445 131.7(4) 0.950 2.471 3.183(12) yes
N23 H231 O53 2_546 164.2(8) 0.951 1.925 2.851(12) yes
N18 H181 O50 2_546 160.9(2) 0.950 1.900 2.815(12) yes
C22 H221 C17 2_556 142.1(4) 0.950 2.392 3.195(12) yes
C17 H171 C22 2_546 158.3(6) 0.950 2.293 3.195(12) yes
N12 H121 O11 1_565 143.29(16) 0.865 2.126 2.867(12) yes
N33 H331 O35 1_565 154.34(15) 0.852 2.039 2.831(12) yes
N42 H421 O51 . 177.6(2) 0.854 2.026 2.879(12) yes
C41 H471 C41 2_646 168.8(11) 1.159 2.592 3.736(12) yes
C47 H471 C41 2_646 163.1(6) 0.950 2.592 3.512(12) yes
C41 H471 C47 2_646 167.6(17) 1.159 2.367 3.507(12) yes
C47 H471 C47 2_646 165.2(7) 0.950 2.367 3.294(12) yes
C44 H391 O50 2_656 130.7(5) 0.951 2.574 3.275(12) yes
N36 H361 O35 1_565 149.53(16) 0.853 2.072 2.841(12) yes
O50 H501 O51 1_565 179.56(19) 0.850 2.053 2.903(12) yes
O50 H501 O53 1_565 129.2(5) 0.850 2.039 2.659(12) yes
O50 H502 N40 2_646 179.4(2) 0.849 1.911 2.760(12) yes
O50 H502 C45 2_646 161.2(4) 0.849 2.372 3.188(12) yes
O50 H502 N46 2_646 155.8(4) 0.849 2.152 2.947(12) yes
O51 H511 N16 . 179.4(2) 0.850 1.902 2.752(12) yes
O51 H511 N21 . 158.6(5) 0.850 2.504 3.310(12) yes
O51 H512 O50 . 179.6(2) 0.850 1.907 2.757(12) yes
O51 H512 O52 . 121.4(5) 0.850 2.020 2.568(12) yes
O52 H521 O51 1_565 122.3(6) 0.850 1.736 2.305(12) yes
O52 H521 O53 1_565 178.0(8) 0.850 1.981 2.830(12) yes
O52 H522 C15 . 160.8(4) 0.851 2.500 3.315(12) yes
O52 H522 N16 . 152.1(5) 0.851 2.300 3.078(12) yes
O52 H522 N21 . 176.8(7) 0.851 1.947 2.796(12) yes
O53 H531 O52 . 178.8(8) 0.850 1.936 2.786(12) yes
O53 H532 N40 2_646 164.6(5) 0.850 2.400 3.227(12) yes
O53 H532 N46 2_646 175.1(8) 0.850 1.923 2.771(12) yes
N48 H481 O52 . 163.0(7) 0.950 1.842 2.764(12) yes
C14 H143 O52 . 157.5(4) 0.950 2.514 3.412(12) yes
